data_7042577
loop_
_publ_author_name
'Ghisolfi, Alessio'
'Fliedel, Christophe'
'de Fr\'emont, Pierre'
'Braunstein, Pierre'

_publ_section_title
;
 Mono- and polynuclear Ag(i) complexes of N-functionalized
 bis(diphenylphosphino)amine DPPA-type ligands: synthesis, solid-state
 structures and reactivity.
;
_journal_issue 17
_journal_name_full 'Dalton transactions (Cambridge, England : 2003)'
_journal_page_first 5571
_journal_page_last 5586
_journal_paper_doi 10.1039/c6dt04755f
_journal_volume 46
_journal_year 2017
_chemical_formula_moiety 'C62 H54 Ag N2 P4 S2, B F4'
_chemical_formula_sum 'C62 H54 Ag B F4 N2 P4 S2'
_chemical_formula_weight 1209.75
_chemical_name_systematic
;
 ?
;
_space_group_IT_number 78
_symmetry_cell_setting tetragonal
_symmetry_space_group_name_Hall 'P 4cw'
_symmetry_space_group_name_H-M 'P 43'
_atom_sites_solution_hydrogens geom
_atom_sites_solution_primary direct
_atom_sites_solution_secondary difmap
_audit_creation_method SHELXL-97
_audit_update_record
;
2016-08-01 deposited with the CCDC.
2017-03-10 downloaded from the CCDC.
;
_cell_angle_alpha 90.00
_cell_angle_beta 90.00
_cell_angle_gamma 90.00
_cell_formula_units_Z 4
_cell_length_a 11.9470(2)
_cell_length_b 11.9470(2)
_cell_length_c 41.0063(7)
_cell_measurement_reflns_used 89736
_cell_measurement_temperature 173(2)
_cell_measurement_theta_max 27.485
_cell_measurement_theta_min 0.998
_cell_volume 5852.86(17)
_computing_cell_refinement 'Denzo (Nonius B.V., 1998)'
_computing_data_collection 'Collect (Nonius B.V., 1998)'
_computing_data_reduction 'Denzo (Nonius B.V., 1998)'
_computing_molecular_graphics 'PLATON 98 (Spek, 1998)'
_computing_publication_material 'SHELXL-97 (Sheldrick, 1997)'
_computing_structure_refinement 'SHELXL-97 (Sheldrick, 1997)'
_computing_structure_solution 'SHELXS-97 (Sheldrick, 1997)'
_diffrn_ambient_temperature 173(2)
_diffrn_measured_fraction_theta_full 0.998
_diffrn_measured_fraction_theta_max 0.998
_diffrn_measurement_device_type KappaCCD
_diffrn_measurement_method 'phi and omega scans'
_diffrn_radiation_monochromator graphite
_diffrn_radiation_source 'sealed tube'
_diffrn_radiation_type MoK\a
_diffrn_radiation_wavelength 0.71073
_diffrn_reflns_av_R_equivalents 0.0775
_diffrn_reflns_av_sigmaI/netI 0.1061
_diffrn_reflns_limit_h_max 15
_diffrn_reflns_limit_h_min -10
_diffrn_reflns_limit_k_max 10
_diffrn_reflns_limit_k_min -15
_diffrn_reflns_limit_l_max 53
_diffrn_reflns_limit_l_min -44
_diffrn_reflns_number 40141
_diffrn_reflns_theta_full 27.50
_diffrn_reflns_theta_max 27.50
_diffrn_reflns_theta_min 1.70
_exptl_absorpt_coefficient_mu 0.578
_exptl_absorpt_correction_type none
_exptl_crystal_colour colorless
_exptl_crystal_density_diffrn 1.373
_exptl_crystal_density_method 'not measured'
_exptl_crystal_description block
_exptl_crystal_F_000 2480
_exptl_crystal_size_max 0.20
_exptl_crystal_size_mid 0.18
_exptl_crystal_size_min 0.12
_refine_diff_density_max 0.853
_refine_diff_density_min -1.112
_refine_diff_density_rms 0.180
_refine_ls_abs_structure_details 'Flack H D (1983), Acta Cryst. A39, 876-881'
_refine_ls_abs_structure_Flack 0.34(3)
_refine_ls_extinction_method none
_refine_ls_goodness_of_fit_ref 1.035
_refine_ls_hydrogen_treatment constr
_refine_ls_matrix_type full
_refine_ls_number_parameters 682
_refine_ls_number_reflns 11820
_refine_ls_number_restraints 1
_refine_ls_restrained_S_all 1.035
_refine_ls_R_factor_all 0.1258
_refine_ls_R_factor_gt 0.0571
_refine_ls_shift/su_max 0.001
_refine_ls_shift/su_mean 0.000
_refine_ls_structure_factor_coef Fsqd
_refine_ls_weighting_details 'calc w=1/[\s^2^(Fo^2^)+(0.0894P)^2^+0.0000P] where P=(Fo^2^+2Fc^2^)/3'
_refine_ls_weighting_scheme calc
_refine_ls_wR_factor_gt 0.1250
_refine_ls_wR_factor_ref 0.1688
_reflns_number_gt 7220
_reflns_number_total 11820
_reflns_threshold_expression I>2\s(I)
_cod_data_source_file c6dt04755f2.cif
_cod_data_source_block compound_2b
_cod_depositor_comments
;
The following automatic conversions were performed:

'_symmetry_cell_setting' value 'Tetragonal' changed to 'tetragonal'
according to
/home/data/users/saulius/crontab/automatic-downloads/rss-feeds/RSC/lib/dictionaries/cif_core.dic
dictionary named 'cif_core.dic' version 2.4.2 from 2011-04-26.

Automatic conversion script
Id: cif_fix_values 4973 2017-02-22 13:04:09Z antanas 

 Adding full bibliography for 7042575--7042581.cif.
;
_cod_database_code 7042577

loop_
_symmetry_equiv_pos_as_xyz
'x, y, z'
'-x, -y, z+1/2'
'-y, x, z+3/4'
'y, -x, z+1/4'

loop_
_atom_site_label
_atom_site_type_symbol
_atom_site_fract_x
_atom_site_fract_y
_atom_site_fract_z
_atom_site_U_iso_or_equiv
_atom_site_adp_type
_atom_site_occupancy
_atom_site_symmetry_multiplicity
_atom_site_calc_flag
_atom_site_refinement_flags
C1 C 0.9369(5) 0.1286(6) 0.2155(2) 0.0309(18) Uani 1 1 d .
C2 C 0.9755(5) 0.1195(6) 0.1829(2) 0.0373(18) Uani 1 1 d .
H2 H 0.9588 0.1764 0.1674 0.045 Uiso 1 1 calc R
C3 C 1.0382(6) 0.0261(8) 0.1738(2) 0.050(2) Uani 1 1 d .
H3 H 1.0627 0.0183 0.1518 0.060 Uiso 1 1 calc R
C4 C 1.0650(6) -0.0555(7) 0.1965(3) 0.052(2) Uani 1 1 d .
H4 H 1.1068 -0.1195 0.1900 0.063 Uiso 1 1 calc R
C5 C 1.0309(6) -0.0440(7) 0.2286(2) 0.045(2) Uani 1 1 d .
H5 H 1.0526 -0.0983 0.2443 0.054 Uiso 1 1 calc R
C6 C 0.9657(6) 0.0457(6) 0.2380(2) 0.039(2) Uani 1 1 d .
H6 H 0.9402 0.0512 0.2599 0.047 Uiso 1 1 calc R
C7 C 0.9413(5) 0.3669(5) 0.22460(19) 0.0297(17) Uani 1 1 d .
C8 C 0.8949(7) 0.4712(6) 0.2240(2) 0.043(2) Uani 1 1 d .
H8 H 0.8161 0.4786 0.2217 0.052 Uiso 1 1 calc R
C9 C 0.9605(8) 0.5669(6) 0.2266(2) 0.054(2) Uani 1 1 d .
H9 H 0.9264 0.6387 0.2262 0.064 Uiso 1 1 calc R
C10 C 1.0738(8) 0.5578(7) 0.2298(2) 0.060(3) Uani 1 1 d .
H10 H 1.1191 0.6228 0.2317 0.072 Uiso 1 1 calc R
C11 C 1.1212(6) 0.4536(7) 0.2303(2) 0.058(3) Uani 1 1 d .
H11 H 1.2000 0.4472 0.2329 0.070 Uiso 1 1 calc R
C12 C 1.0581(6) 0.3580(6) 0.2272(2) 0.043(2) Uani 1 1 d .
H12 H 1.0931 0.2866 0.2268 0.051 Uiso 1 1 calc R
C13 C 0.5196(5) 0.1641(5) 0.21859(18) 0.0290(17) Uani 1 1 d .
C14 C 0.4120(5) 0.1880(6) 0.20766(18) 0.0361(18) Uani 1 1 d .
H14 H 0.3921 0.2623 0.2018 0.043 Uiso 1 1 calc R
C15 C 0.3325(6) 0.1005(7) 0.2054(2) 0.047(2) Uani 1 1 d .
H15 H 0.2591 0.1162 0.1977 0.057 Uiso 1 1 calc R
C16 C 0.3604(6) -0.0052(7) 0.21397(19) 0.048(2) Uani 1 1 d .
H16 H 0.3059 -0.0629 0.2127 0.057 Uiso 1 1 calc R
C17 C 0.4694(7) -0.0306(7) 0.2248(2) 0.054(2) Uani 1 1 d .
H17 H 0.4892 -0.1053 0.2303 0.064 Uiso 1 1 calc R
C18 C 0.5476(6) 0.0552(6) 0.2273(2) 0.040(2) Uani 1 1 d .
H18 H 0.6208 0.0392 0.2349 0.047 Uiso 1 1 calc R
C19 C 0.5480(6) 0.4001(6) 0.2187(2) 0.0321(19) Uani 1 1 d .
C20 C 0.5245(6) 0.4345(6) 0.18716(19) 0.0358(18) Uani 1 1 d .
H20 H 0.5531 0.3935 0.1691 0.043 Uiso 1 1 calc R
C21 C 0.4589(6) 0.5294(6) 0.1818(2) 0.051(2) Uani 1 1 d .
H21 H 0.4449 0.5542 0.1602 0.061 Uiso 1 1 calc R
C22 C 0.4140(6) 0.5874(7) 0.2080(3) 0.054(3) Uani 1 1 d .
H22 H 0.3687 0.6516 0.2045 0.065 Uiso 1 1 calc R
C23 C 0.4354(7) 0.5516(6) 0.2389(2) 0.051(2) Uani 1 1 d .
H23 H 0.4022 0.5901 0.2567 0.061 Uiso 1 1 calc R
C24 C 0.5042(6) 0.4606(6) 0.2452(2) 0.0377(19) Uani 1 1 d .
H24 H 0.5214 0.4396 0.2670 0.045 Uiso 1 1 calc R
C25 C 0.7381(5) 0.2500(5) 0.1711(3) 0.028(2) Uani 1 1 d .
C26 C 0.6953(5) 0.1548(6) 0.1557(2) 0.0302(17) Uani 1 1 d .
H26 H 0.6642 0.0963 0.1685 0.036 Uiso 1 1 calc R
C27 C 0.6976(6) 0.1445(6) 0.12192(19) 0.0369(19) Uani 1 1 d .
H27 H 0.6681 0.0790 0.1120 0.044 Uiso 1 1 calc R
C28 C 0.7422(6) 0.2285(6) 0.1024(2) 0.0330(18) Uani 1 1 d .
C29 C 0.7876(6) 0.3217(6) 0.1175(2) 0.0350(18) Uani 1 1 d .
H29 H 0.8210 0.3790 0.1047 0.042 Uiso 1 1 calc R
C30 C 0.7844(6) 0.3320(6) 0.1518(2) 0.0317(18) Uani 1 1 d .
H30 H 0.8150 0.3971 0.1617 0.038 Uiso 1 1 calc R
C31 C 0.8154(8) 0.3171(7) 0.0432(2) 0.069(3) Uani 1 1 d .
H31A H 0.7837 0.3896 0.0495 0.104 Uiso 1 1 calc R
H31B H 0.8156 0.3104 0.0194 0.104 Uiso 1 1 calc R
H31C H 0.8922 0.3114 0.0514 0.104 Uiso 1 1 calc R
C32 C 0.8440(6) 0.0399(6) 0.33746(19) 0.0328(18) Uani 1 1 d .
C33 C 0.9519(6) 0.0759(6) 0.3301(2) 0.038(2) Uani 1 1 d .
H33 H 0.9651 0.1533 0.3266 0.046 Uiso 1 1 calc R
C34 C 1.0399(6) 0.0019(7) 0.3280(2) 0.045(2) Uani 1 1 d .
H34 H 1.1131 0.0287 0.3234 0.054 Uiso 1 1 calc R
C35 C 1.0217(7) -0.1113(6) 0.3324(2) 0.049(2) Uani 1 1 d .
H35 H 1.0817 -0.1631 0.3303 0.058 Uiso 1 1 calc R
C36 C 0.9182(7) -0.1472(6) 0.3397(2) 0.053(2) Uani 1 1 d .
H36 H 0.9062 -0.2250 0.3429 0.064 Uiso 1 1 calc R
C37 C 0.8290(6) -0.0752(6) 0.3427(2) 0.048(2) Uani 1 1 d .
H37 H 0.7571 -0.1035 0.3483 0.058 Uiso 1 1 calc R
C38 C 0.6114(6) 0.0563(6) 0.3490(2) 0.0335(19) Uani 1 1 d .
C39 C 0.5993(6) 0.0320(6) 0.3820(2) 0.043(2) Uani 1 1 d .
H39 H 0.6526 0.0592 0.3972 0.052 Uiso 1 1 calc R
C40 C 0.5095(7) -0.0321(6) 0.3926(2) 0.055(3) Uani 1 1 d .
H40 H 0.4996 -0.0457 0.4152 0.066 Uiso 1 1 calc R
C41 C 0.4354(7) -0.0755(7) 0.3707(2) 0.057(2) Uani 1 1 d .
H41 H 0.3758 -0.1216 0.3781 0.069 Uiso 1 1 calc R
C42 C 0.4459(7) -0.0537(7) 0.3388(3) 0.057(2) Uani 1 1 d .
H42 H 0.3931 -0.0838 0.3238 0.069 Uiso 1 1 calc R
C43 C 0.5346(6) 0.0134(6) 0.3271(2) 0.040(2) Uani 1 1 d .
H43 H 0.5414 0.0288 0.3045 0.048 Uiso 1 1 calc R
C44 C 0.8771(6) 0.4492(6) 0.34141(19) 0.0286(18) Uani 1 1 d .
C45 C 0.9532(6) 0.4716(6) 0.3165(2) 0.039(2) Uani 1 1 d .
H45 H 0.9401 0.4409 0.2955 0.046 Uiso 1 1 calc R
C46 C 1.0480(7) 0.5374(6) 0.3215(2) 0.045(2) Uani 1 1 d .
H46 H 1.0984 0.5535 0.3042 0.054 Uiso 1 1 calc R
C47 C 1.0658(7) 0.5788(7) 0.3527(2) 0.047(2) Uani 1 1 d .
H47 H 1.1295 0.6242 0.3569 0.057 Uiso 1 1 calc R
C48 C 0.9932(7) 0.5552(6) 0.3776(2) 0.045(2) Uani 1 1 d .
H48 H 1.0085 0.5827 0.3989 0.054 Uiso 1 1 calc R
C49 C 0.8985(6) 0.4924(6) 0.3724(2) 0.040(2) Uani 1 1 d .
H49 H 0.8479 0.4785 0.3898 0.048 Uiso 1 1 calc R
C50 C 0.6373(6) 0.4613(6) 0.34173(19) 0.0312(17) Uani 1 1 d .
C51 C 0.6482(6) 0.5766(6) 0.3442(2) 0.047(2) Uani 1 1 d .
H51 H 0.7208 0.6089 0.3451 0.056 Uiso 1 1 calc R
C52 C 0.5554(7) 0.6447(6) 0.3454(2) 0.063(3) Uani 1 1 d .
H52 H 0.5643 0.7236 0.3467 0.076 Uiso 1 1 calc R
C53 C 0.4504(7) 0.5992(7) 0.3446(2) 0.060(3) Uani 1 1 d .
H53 H 0.3870 0.6472 0.3449 0.072 Uiso 1 1 calc R
C54 C 0.4352(7) 0.4859(7) 0.3434(2) 0.056(3) Uani 1 1 d .
H54 H 0.3618 0.4553 0.3438 0.067 Uiso 1 1 calc R
C55 C 0.5287(6) 0.4151(6) 0.3417(2) 0.042(2) Uani 1 1 d .
H55 H 0.5189 0.3363 0.3405 0.050 Uiso 1 1 calc R
C56 C 0.7635(6) 0.2543(5) 0.3901(2) 0.0259(19) Uani 1 1 d .
C57 C 0.6812(6) 0.2964(6) 0.41073(19) 0.0346(19) Uani 1 1 d .
H57 H 0.6129 0.3243 0.4021 0.042 Uiso 1 1 calc R
C58 C 0.6998(6) 0.2972(6) 0.44400(18) 0.0334(17) Uani 1 1 d .
H58 H 0.6440 0.3259 0.4582 0.040 Uiso 1 1 calc R
C59 C 0.7979(6) 0.2571(5) 0.45672(19) 0.0302(17) Uani 1 1 d .
C60 C 0.8803(6) 0.2169(5) 0.43591(17) 0.0337(17) Uani 1 1 d .
H60 H 0.9487 0.1899 0.4447 0.040 Uiso 1 1 calc R
C61 C 0.8646(5) 0.2156(6) 0.40321(19) 0.0295(17) Uani 1 1 d .
H61 H 0.9219 0.1886 0.3892 0.035 Uiso 1 1 calc R
C62 C 0.7191(7) 0.3206(8) 0.5181(2) 0.071(3) Uani 1 1 d .
H62A H 0.7155 0.3962 0.5089 0.107 Uiso 1 1 calc R
H62B H 0.7332 0.3253 0.5416 0.107 Uiso 1 1 calc R
H62C H 0.6480 0.2820 0.5143 0.107 Uiso 1 1 calc R
N1 N 0.7374(4) 0.2571(4) 0.20620(19) 0.0236(16) Uani 1 1 d .
N2 N 0.7477(4) 0.2522(4) 0.3551(2) 0.0294(19) Uani 1 1 d .
F1 F 0.2313(5) 0.7122(5) 0.29736(19) 0.104(2) Uani 1 1 d .
F2 F 0.3905(3) 0.7828(3) 0.27699(13) 0.0617(13) Uani 1 1 d .
F3 F 0.2387(4) 0.7671(3) 0.24474(15) 0.0666(16) Uani 1 1 d .
F4 F 0.2409(3) 0.8966(3) 0.28492(12) 0.0587(13) Uani 1 1 d .
P1 P 0.85390(15) 0.24351(14) 0.23062(5) 0.0268(4) Uani 1 1 d .
P2 P 0.62015(14) 0.27168(14) 0.23003(5) 0.0278(5) Uani 1 1 d .
P3 P 0.72727(15) 0.13498(15) 0.33176(5) 0.0285(5) Uani 1 1 d .
P4 P 0.75329(15) 0.36958(15) 0.33053(5) 0.0281(4) Uani 1 1 d .
S1 S 0.73228(17) 0.20685(18) 0.06038(6) 0.0489(5) Uani 1 1 d .
S2 S 0.82836(16) 0.24555(17) 0.49927(5) 0.0451(5) Uani 1 1 d .
Ag1 Ag 0.73121(4) 0.24976(5) 0.28061(2) 0.03364(15) Uani 1 1 d .
B1 B 0.2705(8) 0.7862(7) 0.2775(3) 0.047(2) Uani 1 1 d .

loop_
_atom_site_aniso_label
_atom_site_aniso_U_11
_atom_site_aniso_U_22
_atom_site_aniso_U_33
_atom_site_aniso_U_23
_atom_site_aniso_U_13
_atom_site_aniso_U_12
C1 0.022(4) 0.036(4) 0.036(5) -0.002(4) -0.003(3) -0.005(3)
C2 0.026(4) 0.051(5) 0.035(5) -0.003(4) 0.000(3) 0.004(3)
C3 0.035(4) 0.074(6) 0.041(5) -0.012(5) 0.002(4) 0.001(4)
C4 0.036(4) 0.048(5) 0.073(7) -0.024(5) -0.003(5) 0.000(4)
C5 0.043(5) 0.043(5) 0.048(6) -0.004(4) -0.018(4) 0.012(4)
C6 0.039(4) 0.035(4) 0.045(5) 0.000(4) -0.005(4) 0.000(4)
C7 0.035(4) 0.026(4) 0.028(5) 0.002(3) -0.003(3) -0.005(3)
C8 0.046(5) 0.037(4) 0.046(5) 0.002(4) -0.002(4) -0.009(4)
C9 0.074(6) 0.032(4) 0.055(6) -0.002(4) -0.002(5) -0.005(4)
C10 0.077(7) 0.041(5) 0.062(7) 0.003(5) -0.022(6) -0.025(5)
C11 0.035(4) 0.070(6) 0.070(7) 0.013(5) -0.016(4) -0.027(4)
C12 0.032(4) 0.049(5) 0.047(5) 0.012(4) -0.007(4) -0.008(3)
C13 0.030(4) 0.030(4) 0.027(4) -0.005(3) 0.005(3) -0.003(3)
C14 0.027(4) 0.040(4) 0.041(5) -0.010(3) 0.002(3) 0.000(3)
C15 0.034(4) 0.059(5) 0.049(5) -0.015(4) 0.007(4) -0.012(4)
C16 0.040(5) 0.060(6) 0.043(5) -0.006(4) 0.001(4) -0.030(4)
C17 0.066(6) 0.039(5) 0.056(6) 0.005(4) 0.006(5) -0.015(4)
C18 0.034(4) 0.041(5) 0.044(5) 0.001(4) -0.008(4) -0.009(3)
C19 0.030(4) 0.032(4) 0.034(5) -0.002(4) -0.002(4) -0.004(3)
C20 0.035(4) 0.043(4) 0.029(4) 0.009(4) -0.001(3) 0.003(3)
C21 0.045(5) 0.041(5) 0.067(7) 0.025(5) -0.002(4) 0.002(4)
C22 0.040(5) 0.033(4) 0.089(8) 0.011(5) -0.007(5) 0.008(4)
C23 0.049(5) 0.032(4) 0.072(7) -0.004(4) 0.002(5) 0.005(4)
C24 0.046(4) 0.032(4) 0.035(5) -0.002(4) -0.004(4) -0.002(3)
C25 0.027(4) 0.028(4) 0.030(5) 0.002(3) -0.001(3) 0.002(3)
C26 0.033(4) 0.028(4) 0.030(5) -0.003(3) 0.003(3) -0.005(3)
C27 0.031(4) 0.039(4) 0.040(5) -0.003(4) -0.003(3) -0.003(3)
C28 0.039(4) 0.042(4) 0.018(4) 0.000(3) -0.001(3) 0.003(4)
C29 0.039(4) 0.036(4) 0.031(5) 0.001(3) 0.007(3) -0.005(3)
C30 0.033(4) 0.032(4) 0.030(5) 0.007(3) -0.001(3) -0.009(3)
C31 0.102(7) 0.065(6) 0.040(6) 0.016(4) 0.010(5) -0.013(5)
C32 0.035(4) 0.034(4) 0.029(5) -0.005(3) 0.005(3) 0.003(3)
C33 0.030(4) 0.044(4) 0.041(5) 0.013(4) 0.002(4) 0.008(3)
C34 0.034(4) 0.050(5) 0.051(6) -0.002(4) 0.002(4) 0.015(4)
C35 0.040(5) 0.047(5) 0.059(6) -0.005(4) 0.001(4) 0.021(4)
C36 0.056(5) 0.026(4) 0.078(7) 0.001(4) -0.002(5) 0.014(4)
C37 0.040(4) 0.037(4) 0.068(6) -0.001(4) -0.004(4) 0.002(4)
C38 0.029(4) 0.033(4) 0.038(5) 0.001(4) -0.003(4) -0.001(3)
C39 0.041(4) 0.045(4) 0.044(6) 0.000(4) -0.004(4) -0.009(4)
C40 0.058(5) 0.040(5) 0.067(7) 0.000(5) 0.028(5) -0.006(4)
C41 0.042(3) 0.043(3) 0.087(6) 0.001(4) 0.006(4) -0.006(3)
C42 0.042(3) 0.043(3) 0.087(6) 0.001(4) 0.006(4) -0.006(3)
C43 0.038(4) 0.041(4) 0.041(5) 0.003(4) 0.002(4) 0.006(4)
C44 0.032(4) 0.025(4) 0.028(5) -0.006(3) 0.001(3) 0.003(3)
C45 0.032(4) 0.039(4) 0.045(5) -0.003(4) 0.001(4) -0.004(3)
C46 0.044(5) 0.048(5) 0.043(6) 0.002(4) 0.005(4) -0.004(4)
C47 0.044(5) 0.044(5) 0.053(6) 0.004(4) -0.008(4) -0.007(4)
C48 0.054(5) 0.039(4) 0.042(6) -0.012(4) -0.020(4) -0.001(4)
C49 0.047(5) 0.035(4) 0.038(5) 0.000(3) -0.004(4) 0.010(4)
C50 0.036(4) 0.037(4) 0.021(4) 0.003(3) 0.000(3) 0.001(3)
C51 0.040(4) 0.039(4) 0.060(6) 0.003(4) 0.013(4) 0.007(4)
C52 0.057(6) 0.035(4) 0.098(8) 0.017(5) 0.028(5) 0.017(4)
C53 0.040(5) 0.058(6) 0.081(8) 0.008(5) -0.001(5) 0.024(4)
C54 0.040(5) 0.063(6) 0.066(7) 0.004(5) 0.009(4) 0.010(4)
C55 0.040(5) 0.042(5) 0.044(5) 0.003(4) 0.002(4) 0.003(4)
C56 0.038(4) 0.025(4) 0.015(5) -0.001(3) 0.003(3) 0.000(3)
C57 0.032(4) 0.038(4) 0.034(5) 0.002(3) 0.000(4) 0.007(3)
C58 0.037(4) 0.039(4) 0.024(5) -0.005(3) 0.008(4) 0.002(3)
C59 0.034(4) 0.030(4) 0.027(4) 0.004(3) -0.004(4) 0.000(3)
C60 0.034(4) 0.045(4) 0.022(4) -0.001(3) -0.002(3) 0.000(3)
C61 0.020(3) 0.039(4) 0.029(4) -0.002(3) 0.000(3) 0.008(3)
C62 0.075(6) 0.090(7) 0.049(6) 0.011(5) 0.008(5) 0.009(6)
N1 0.023(3) 0.036(3) 0.012(4) -0.001(2) -0.002(2) -0.004(2)
N2 0.030(3) 0.036(4) 0.022(5) -0.001(2) -0.003(3) 0.007(3)
F1 0.086(4) 0.099(4) 0.128(7) 0.064(5) 0.029(4) -0.008(3)
F2 0.043(2) 0.057(3) 0.085(4) -0.013(3) 0.003(3) 0.004(2)
F3 0.078(3) 0.049(3) 0.073(4) -0.016(3) -0.013(3) -0.009(2)
F4 0.053(3) 0.056(3) 0.067(3) -0.018(3) -0.001(2) 0.008(2)
P1 0.0282(9) 0.0288(9) 0.0235(12) -0.0002(9) -0.0009(9) -0.0010(7)
P2 0.0264(9) 0.0313(10) 0.0256(12) -0.0006(9) 0.0004(9) -0.0003(8)
P3 0.0325(10) 0.0297(9) 0.0233(12) 0.0017(9) 0.0009(9) 0.0034(8)
P4 0.0304(9) 0.0300(9) 0.0240(12) 0.0007(9) -0.0015(9) 0.0040(8)
S1 0.0567(13) 0.0602(13) 0.0298(12) -0.0023(10) -0.0002(10) -0.0068(11)
S2 0.0461(12) 0.0625(13) 0.0267(11) 0.0005(9) -0.0027(9) 0.0037(10)
Ag1 0.0374(3) 0.0400(3) 0.0235(3) -0.0003(2) -0.0008(3) 0.0007(3)
B1 0.048(5) 0.042(5) 0.049(7) -0.003(6) -0.006(5) 0.003(4)

loop_
_atom_type_symbol
_atom_type_description
_atom_type_scat_dispersion_real
_atom_type_scat_dispersion_imag
_atom_type_scat_source
C C 0.0033 0.0016 'International Tables Vol C Tables 4.2.6.8 and 6.1.1.4'
H H 0.0000 0.0000 'International Tables Vol C Tables 4.2.6.8 and 6.1.1.4'
N N 0.0061 0.0033 'International Tables Vol C Tables 4.2.6.8 and 6.1.1.4'
F F 0.0171 0.0103 'International Tables Vol C Tables 4.2.6.8 and 6.1.1.4'
P P 0.1023 0.0942 'International Tables Vol C Tables 4.2.6.8 and 6.1.1.4'
S S 0.1246 0.1234 'International Tables Vol C Tables 4.2.6.8 and 6.1.1.4'
Ag Ag -0.8971 1.1015 'International Tables Vol C Tables 4.2.6.8 and 6.1.1.4'
B B 0.0013 0.0007 'International Tables Vol C Tables 4.2.6.8 and 6.1.1.4'

loop_
_geom_angle_atom_site_label_1
_geom_angle_atom_site_label_2
_geom_angle_atom_site_label_3
_geom_angle
C6 C1 C2 119.3(7)
C6 C1 P1 116.6(6)
C2 C1 P1 124.2(6)
C3 C2 C1 119.2(8)
C3 C2 H2 120.4
C1 C2 H2 120.4
C4 C3 C2 120.4(9)
C4 C3 H3 119.8
C2 C3 H3 119.8
C3 C4 C5 120.1(8)
C3 C4 H4 119.9
C5 C4 H4 119.9
C6 C5 C4 120.5(8)
C6 C5 H5 119.8
C4 C5 H5 119.8
C5 C6 C1 120.4(9)
C5 C6 H6 119.8
C1 C6 H6 119.8
C8 C7 C12 118.4(6)
C8 C7 P1 120.5(5)
C12 C7 P1 119.8(5)
C7 C8 C9 121.3(8)
C7 C8 H8 119.3
C9 C8 H8 119.3
C10 C9 C8 120.1(8)
C10 C9 H9 119.9
C8 C9 H9 119.9
C9 C10 C11 119.0(8)
C9 C10 H10 120.5
C11 C10 H10 120.5
C10 C11 C12 121.9(7)
C10 C11 H11 119.1
C12 C11 H11 119.1
C11 C12 C7 119.3(7)
C11 C12 H12 120.4
C7 C12 H12 120.4
C18 C13 C14 119.8(6)
C18 C13 P2 115.9(5)
C14 C13 P2 123.2(5)
C13 C14 C15 119.3(7)
C13 C14 H14 120.3
C15 C14 H14 120.3
C16 C15 C14 120.4(7)
C16 C15 H15 119.8
C14 C15 H15 119.8
C15 C16 C17 120.8(7)
C15 C16 H16 119.6
C17 C16 H16 119.6
C18 C17 C16 119.0(8)
C18 C17 H17 120.5
C16 C17 H17 120.5
C13 C18 C17 120.7(7)
C13 C18 H18 119.7
C17 C18 H18 119.7
C20 C19 C24 119.5(7)
C20 C19 P2 125.8(6)
C24 C19 P2 114.3(6)
C19 C20 C21 120.1(8)
C19 C20 H20 119.9
C21 C20 H20 119.9
C22 C21 C20 120.1(8)
C22 C21 H21 119.9
C20 C21 H21 119.9
C23 C22 C21 119.4(8)
C23 C22 H22 120.3
C21 C22 H22 120.3
C22 C23 C24 122.1(8)
C22 C23 H23 119.0
C24 C23 H23 119.0
C23 C24 C19 118.6(8)
C23 C24 H24 120.7
C19 C24 H24 120.7
C30 C25 C26 117.7(10)
C30 C25 N1 122.4(7)
C26 C25 N1 119.8(7)
C27 C26 C25 121.0(7)
C27 C26 H26 119.5
C25 C26 H26 119.5
C28 C27 C26 121.1(7)
C28 C27 H27 119.4
C26 C27 H27 119.4
C29 C28 C27 118.3(8)
C29 C28 S1 125.9(6)
C27 C28 S1 115.8(6)
C28 C29 C30 120.3(7)
C28 C29 H29 119.8
C30 C29 H29 119.8
C25 C30 C29 121.5(7)
C25 C30 H30 119.3
C29 C30 H30 119.3
S1 C31 H31A 109.5
S1 C31 H31B 109.5
H31A C31 H31B 109.5
S1 C31 H31C 109.5
H31A C31 H31C 109.5
H31B C31 H31C 109.5
C33 C32 C37 117.0(6)
C33 C32 P3 119.4(5)
C37 C32 P3 122.3(6)
C34 C33 C32 121.5(7)
C34 C33 H33 119.2
C32 C33 H33 119.2
C33 C34 C35 120.0(8)
C33 C34 H34 120.0
C35 C34 H34 120.0
C36 C35 C34 119.1(7)
C36 C35 H35 120.5
C34 C35 H35 120.5
C35 C36 C37 122.3(7)
C35 C36 H36 118.8
C37 C36 H36 118.8
C36 C37 C32 120.0(7)
C36 C37 H37 120.0
C32 C37 H37 120.0
C43 C38 C39 119.0(7)
C43 C38 P3 116.4(7)
C39 C38 P3 124.5(6)
C40 C39 C38 120.1(8)
C40 C39 H39 120.0
C38 C39 H39 120.0
C41 C40 C39 120.3(9)
C41 C40 H40 119.9
C39 C40 H40 119.9
C42 C41 C40 120.6(9)
C42 C41 H41 119.7
C40 C41 H41 119.7
C41 C42 C43 120.8(9)
C41 C42 H42 119.6
C43 C42 H42 119.6
C38 C43 C42 119.2(9)
C38 C43 H43 120.4
C42 C43 H43 120.4
C45 C44 C49 118.5(7)
C45 C44 P4 116.9(6)
C49 C44 P4 124.5(6)
C44 C45 C46 122.1(8)
C44 C45 H45 119.0
C46 C45 H45 119.0
C47 C46 C45 117.4(8)
C47 C46 H46 121.3
C45 C46 H46 121.3
C48 C47 C46 121.1(7)
C48 C47 H47 119.4
C46 C47 H47 119.4
C47 C48 C49 121.3(8)
C47 C48 H48 119.4
C49 C48 H48 119.4
C48 C49 C44 119.6(8)
C48 C49 H49 120.2
C44 C49 H49 120.2
C51 C50 C55 118.4(6)
C51 C50 P4 122.9(6)
C55 C50 P4 117.6(5)
C52 C51 C50 120.9(7)
C52 C51 H51 119.6
C50 C51 H51 119.6
C53 C52 C51 120.2(7)
C53 C52 H52 119.9
C51 C52 H52 119.9
C54 C53 C52 121.1(7)
C54 C53 H53 119.5
C52 C53 H53 119.5
C53 C54 C55 119.5(8)
C53 C54 H54 120.2
C55 C54 H54 120.2
C54 C55 C50 119.8(7)
C54 C55 H55 120.1
C50 C55 H55 120.1
C57 C56 C61 119.6(8)
C57 C56 N2 121.2(7)
C61 C56 N2 119.2(7)
C58 C57 C56 119.3(7)
C58 C57 H57 120.4
C56 C57 H57 120.4
C59 C58 C57 120.8(7)
C59 C58 H58 119.6
C57 C58 H58 119.6
C58 C59 C60 119.6(7)
C58 C59 S2 125.0(6)
C60 C59 S2 115.4(5)
C61 C60 C59 120.9(7)
C61 C60 H60 119.5
C59 C60 H60 119.5
C60 C61 C56 119.8(7)
C60 C61 H61 120.1
C56 C61 H61 120.1
S2 C62 H62A 109.5
S2 C62 H62B 109.5
H62A C62 H62B 109.5
S2 C62 H62C 109.5
H62A C62 H62C 109.5
H62B C62 H62C 109.5
C25 N1 P2 125.3(5)
C25 N1 P1 124.8(5)
P2 N1 P1 109.8(4)
C56 N2 P3 125.9(4)
C56 N2 P4 124.0(4)
P3 N2 P4 110.0(5)
N1 P1 C1 108.4(3)
N1 P1 C7 107.9(3)
C1 P1 C7 104.7(3)
N1 P1 Ag1 90.0(2)
C1 P1 Ag1 128.5(3)
C7 P1 Ag1 114.8(3)
N1 P2 C19 109.1(3)
N1 P2 C13 108.7(3)
C19 P2 C13 102.5(3)
N1 P2 Ag1 91.6(2)
C19 P2 Ag1 123.9(3)
C13 P2 Ag1 119.6(3)
N2 P3 C32 109.3(3)
N2 P3 C38 108.3(4)
C32 P3 C38 102.2(3)
N2 P3 Ag1 91.0(3)
C32 P3 Ag1 115.9(3)
C38 P3 Ag1 128.5(3)
N2 P4 C44 108.3(3)
N2 P4 C50 108.2(3)
C44 P4 C50 104.0(3)
N2 P4 Ag1 90.5(3)
C44 P4 Ag1 125.8(3)
C50 P4 Ag1 117.9(3)
C28 S1 C31 103.9(4)
C62 S2 C59 103.7(4)
P2 Ag1 P3 138.49(6)
P2 Ag1 P4 132.74(6)
P3 Ag1 P4 68.40(7)
P2 Ag1 P1 68.50(7)
P3 Ag1 P1 132.47(6)
P4 Ag1 P1 128.20(6)
F1 B1 F4 114.6(9)
F1 B1 F3 113.1(8)
F4 B1 F3 107.0(7)
F1 B1 F2 110.6(8)
F4 B1 F2 106.4(7)
F3 B1 F2 104.5(8)

loop_
_geom_bond_atom_site_label_1
_geom_bond_atom_site_label_2
_geom_bond_distance
C1 C6 1.397(10)
C1 C2 1.417(10)
C1 P1 1.804(7)
C2 C3 1.396(11)
C2 H2 0.9500
C3 C4 1.386(12)
C3 H3 0.9500
C4 C5 1.387(12)
C4 H4 0.9500
C5 C6 1.379(11)
C5 H5 0.9500
C6 H6 0.9500
C7 C8 1.364(9)
C7 C12 1.403(9)
C7 P1 1.824(6)
C8 C9 1.390(10)
C8 H8 0.9500
C9 C10 1.364(12)
C9 H9 0.9500
C10 C11 1.367(11)
C10 H10 0.9500
C11 C12 1.375(10)
C11 H11 0.9500
C12 H12 0.9500
C13 C18 1.390(10)
C13 C14 1.390(9)
C13 P2 1.821(7)
C14 C15 1.416(9)
C14 H14 0.9500
C15 C16 1.353(11)
C15 H15 0.9500
C16 C17 1.409(11)
C16 H16 0.9500
C17 C18 1.390(10)
C17 H17 0.9500
C18 H18 0.9500
C19 C20 1.384(10)
C19 C24 1.408(11)
C19 P2 1.820(7)
C20 C21 1.395(10)
C20 H20 0.9500
C21 C22 1.387(12)
C21 H21 0.9500
C22 C23 1.361(12)
C22 H22 0.9500
C23 C24 1.386(10)
C23 H23 0.9500
C24 H24 0.9500
C25 C30 1.377(11)
C25 C26 1.398(10)
C25 N1 1.440(13)
C26 C27 1.391(11)
C26 H26 0.9500
C27 C28 1.389(10)
C27 H27 0.9500
C28 C29 1.385(10)
C28 S1 1.747(8)
C29 C30 1.411(11)
C29 H29 0.9500
C30 H30 0.9500
C31 S1 1.792(8)
C31 H31A 0.9800
C31 H31B 0.9800
C31 H31C 0.9800
C32 C33 1.391(10)
C32 C37 1.404(9)
C32 P3 1.814(7)
C33 C34 1.376(10)
C33 H33 0.9500
C34 C35 1.383(11)
C34 H34 0.9500
C35 C36 1.343(11)
C35 H35 0.9500
C36 C37 1.375(10)
C36 H36 0.9500
C37 H37 0.9500
C38 C43 1.383(11)
C38 C39 1.390(11)
C38 P3 1.816(8)
C39 C40 1.388(11)
C39 H39 0.9500
C40 C41 1.363(12)
C40 H40 0.9500
C41 C42 1.341(12)
C41 H41 0.9500
C42 C43 1.412(11)
C42 H42 0.9500
C43 H43 0.9500
C44 C45 1.393(11)
C44 C49 1.396(10)
C44 P4 1.815(7)
C45 C46 1.394(10)
C45 H45 0.9500
C46 C47 1.391(12)
C46 H46 0.9500
C47 C48 1.369(11)
C47 H47 0.9500
C48 C49 1.373(11)
C48 H48 0.9500
C49 H49 0.9500
C50 C51 1.387(9)
C50 C55 1.409(10)
C50 P4 1.826(7)
C51 C52 1.377(10)
C51 H51 0.9500
C52 C53 1.367(12)
C52 H52 0.9500
C53 C54 1.367(12)
C53 H53 0.9500
C54 C55 1.403(10)
C54 H54 0.9500
C55 H55 0.9500
C56 C57 1.392(11)
C56 C61 1.401(10)
C56 N2 1.446(13)
C57 C58 1.382(10)
C57 H57 0.9500
C58 C59 1.369(10)
C58 H58 0.9500
C59 C60 1.388(10)
C59 S2 1.788(8)
C60 C61 1.354(10)
C60 H60 0.9500
C61 H61 0.9500
C62 S2 1.761(9)
C62 H62A 0.9800
C62 H62B 0.9800
C62 H62C 0.9800
N1 P2 1.717(6)
N1 P1 1.722(6)
N2 P3 1.714(7)
N2 P4 1.728(7)
F1 B1 1.291(11)
F2 B1 1.434(10)
F3 B1 1.414(13)
F4 B1 1.399(10)
P1 Ag1 2.521(2)
P2 Ag1 2.476(2)
P3 Ag1 2.506(2)
P4 Ag1 2.512(2)

loop_
_geom_torsion_atom_site_label_1
_geom_torsion_atom_site_label_2
_geom_torsion_atom_site_label_3
_geom_torsion_atom_site_label_4
_geom_torsion
C6 C1 C2 C3 2.2(10)
P1 C1 C2 C3 -179.3(5)
C1 C2 C3 C4 -1.7(11)
C2 C3 C4 C5 -0.9(12)
C3 C4 C5 C6 3.1(12)
C4 C5 C6 C1 -2.6(12)
C2 C1 C6 C5 0.0(11)
P1 C1 C6 C5 -178.7(6)
C12 C7 C8 C9 -1.5(13)
P1 C7 C8 C9 165.7(7)
C7 C8 C9 C10 0.2(14)
C8 C9 C10 C11 0.2(15)
C9 C10 C11 C12 0.9(15)
C10 C11 C12 C7 -2.3(14)
C8 C7 C12 C11 2.5(12)
P1 C7 C12 C11 -164.8(7)
C18 C13 C14 C15 -0.3(11)
P2 C13 C14 C15 -167.8(6)
C13 C14 C15 C16 0.6(12)
C14 C15 C16 C17 -1.2(12)
C15 C16 C17 C18 1.6(13)
C14 C13 C18 C17 0.7(12)
P2 C13 C18 C17 169.0(7)
C16 C17 C18 C13 -1.3(13)
C24 C19 C20 C21 0.7(11)
P2 C19 C20 C21 173.6(6)
C19 C20 C21 C22 -2.1(11)
C20 C21 C22 C23 0.6(12)
C21 C22 C23 C24 2.3(12)
C22 C23 C24 C19 -3.6(12)
C20 C19 C24 C23 2.0(11)
P2 C19 C24 C23 -171.7(6)
C30 C25 C26 C27 -1.2(10)
N1 C25 C26 C27 -178.3(6)
C25 C26 C27 C28 -0.1(11)
C26 C27 C28 C29 1.9(10)
C26 C27 C28 S1 -176.7(5)
C27 C28 C29 C30 -2.2(10)
S1 C28 C29 C30 176.1(5)
C26 C25 C30 C29 0.8(10)
N1 C25 C30 C29 177.8(6)
C28 C29 C30 C25 0.9(11)
C37 C32 C33 C34 0.3(12)
P3 C32 C33 C34 -167.3(7)
C32 C33 C34 C35 1.4(13)
C33 C34 C35 C36 -1.8(14)
C34 C35 C36 C37 0.5(14)
C35 C36 C37 C32 1.2(14)
C33 C32 C37 C36 -1.5(12)
P3 C32 C37 C36 165.6(7)
C43 C38 C39 C40 -1.8(12)
P3 C38 C39 C40 -177.8(6)
C38 C39 C40 C41 2.9(12)
C39 C40 C41 C42 -2.4(13)
C40 C41 C42 C43 0.8(14)
C39 C38 C43 C42 0.2(11)
P3 C38 C43 C42 176.6(5)
C41 C42 C43 C38 0.3(12)
C49 C44 C45 C46 -1.5(11)
P4 C44 C45 C46 176.2(6)
C44 C45 C46 C47 1.4(12)
C45 C46 C47 C48 0.2(12)
C46 C47 C48 C49 -1.8(13)
C47 C48 C49 C44 1.7(11)
C45 C44 C49 C48 -0.1(11)
P4 C44 C49 C48 -177.6(5)
C55 C50 C51 C52 -2.3(13)
P4 C50 C51 C52 165.2(7)
C50 C51 C52 C53 1.0(15)
C51 C52 C53 C54 1.5(16)
C52 C53 C54 C55 -2.5(15)
C53 C54 C55 C50 1.1(14)
C51 C50 C55 C54 1.3(13)
P4 C50 C55 C54 -166.9(7)
C61 C56 C57 C58 -1.3(10)
N2 C56 C57 C58 -179.8(6)
C56 C57 C58 C59 -0.1(11)
C57 C58 C59 C60 1.1(11)
C57 C58 C59 S2 -175.9(6)
C58 C59 C60 C61 -0.7(11)
S2 C59 C60 C61 176.5(6)
C59 C60 C61 C56 -0.6(11)
C57 C56 C61 C60 1.7(10)
N2 C56 C61 C60 -179.8(6)
C30 C25 N1 P2 113.4(6)
C26 C25 N1 P2 -69.7(8)
C30 C25 N1 P1 -70.8(8)
C26 C25 N1 P1 106.2(6)
C57 C56 N2 P3 -109.4(6)
C61 C56 N2 P3 72.1(8)
C57 C56 N2 P4 73.6(8)
C61 C56 N2 P4 -104.9(6)
C25 N1 P1 C1 -42.8(6)
P2 N1 P1 C1 133.6(3)
C25 N1 P1 C7 70.0(5)
P2 N1 P1 C7 -113.6(3)
C25 N1 P1 Ag1 -173.8(5)
P2 N1 P1 Ag1 2.6(2)
C6 C1 P1 N1 -126.8(6)
C2 C1 P1 N1 54.5(7)
C6 C1 P1 C7 118.1(6)
C2 C1 P1 C7 -60.5(7)
C6 C1 P1 Ag1 -21.5(7)
C2 C1 P1 Ag1 159.9(5)
C8 C7 P1 N1 44.8(8)
C12 C7 P1 N1 -148.2(6)
C8 C7 P1 C1 160.1(7)
C12 C7 P1 C1 -32.9(7)
C8 C7 P1 Ag1 -53.9(7)
C12 C7 P1 Ag1 113.2(6)
C25 N1 P2 C19 -59.4(6)
P1 N1 P2 C19 124.2(3)
C25 N1 P2 C13 51.6(6)
P1 N1 P2 C13 -124.8(3)
C25 N1 P2 Ag1 173.7(5)
P1 N1 P2 Ag1 -2.6(2)
C20 C19 P2 N1 46.6(7)
C24 C19 P2 N1 -140.1(6)
C20 C19 P2 C13 -68.4(7)
C24 C19 P2 C13 104.8(6)
C20 C19 P2 Ag1 152.2(6)
C24 C19 P2 Ag1 -34.6(7)
C18 C13 P2 N1 70.4(7)
C14 C13 P2 N1 -121.7(6)
C18 C13 P2 C19 -174.3(6)
C14 C13 P2 C19 -6.3(7)
C18 C13 P2 Ag1 -32.7(7)
C14 C13 P2 Ag1 135.2(6)
C56 N2 P3 C32 -57.5(6)
P4 N2 P3 C32 119.8(3)
C56 N2 P3 C38 53.1(6)
P4 N2 P3 C38 -129.6(4)
C56 N2 P3 Ag1 -175.5(5)
P4 N2 P3 Ag1 1.9(3)
C33 C32 P3 N2 -58.8(8)
C37 C32 P3 N2 134.4(7)
C33 C32 P3 C38 -173.4(7)
C37 C32 P3 C38 19.8(8)
C33 C32 P3 Ag1 42.2(7)
C37 C32 P3 Ag1 -124.7(7)
C43 C38 P3 N2 136.9(6)
C39 C38 P3 N2 -46.9(7)
C43 C38 P3 C32 -107.8(6)
C39 C38 P3 C32 68.4(7)
C43 C38 P3 Ag1 30.2(7)
C39 C38 P3 Ag1 -153.6(5)
C56 N2 P4 C44 47.3(6)
P3 N2 P4 C44 -130.1(3)
C56 N2 P4 C50 -64.8(6)
P3 N2 P4 C50 117.8(4)
C56 N2 P4 Ag1 175.5(5)
P3 N2 P4 Ag1 -1.9(3)
C45 C44 P4 N2 123.4(6)
C49 C44 P4 N2 -59.1(7)
C45 C44 P4 C50 -121.7(6)
C49 C44 P4 C50 55.8(7)
C45 C44 P4 Ag1 19.0(7)
C49 C44 P4 Ag1 -163.5(5)
C51 C50 P4 N2 138.5(7)
C55 C50 P4 N2 -53.8(7)
C51 C50 P4 C44 23.6(8)
C55 C50 P4 C44 -168.8(6)
C51 C50 P4 Ag1 -120.9(7)
C55 C50 P4 Ag1 46.7(7)
C29 C28 S1 C31 10.3(8)
C27 C28 S1 C31 -171.3(6)
C58 C59 S2 C62 -11.0(7)
C60 C59 S2 C62 171.9(6)
N1 P2 Ag1 P3 -128.72(18)
C19 P2 Ag1 P3 116.9(3)
C13 P2 Ag1 P3 -16.1(3)
N1 P2 Ag1 P4 124.57(18)
C19 P2 Ag1 P4 10.2(3)
C13 P2 Ag1 P4 -122.8(3)
N1 P2 Ag1 P1 1.81(16)
C19 P2 Ag1 P1 -112.6(3)
C13 P2 Ag1 P1 114.4(3)
N2 P3 Ag1 P2 -132.15(19)
C32 P3 Ag1 P2 115.8(3)
C38 P3 Ag1 P2 -17.6(4)
N2 P3 Ag1 P4 -1.31(18)
C32 P3 Ag1 P4 -113.4(3)
C38 P3 Ag1 P4 113.2(3)
N2 P3 Ag1 P1 121.32(19)
C32 P3 Ag1 P1 9.3(3)
C38 P3 Ag1 P1 -124.1(3)
N2 P4 Ag1 P2 138.24(19)
C44 P4 Ag1 P2 -108.6(3)
C50 P4 Ag1 P2 27.3(3)
N2 P4 Ag1 P3 1.30(18)
C44 P4 Ag1 P3 114.4(3)
C50 P4 Ag1 P3 -109.6(3)
N2 P4 Ag1 P1 -126.46(19)
C44 P4 Ag1 P1 -13.3(3)
C50 P4 Ag1 P1 122.6(3)
N1 P1 Ag1 P2 -1.80(16)
C1 P1 Ag1 P2 -115.6(3)
C7 P1 Ag1 P2 108.0(3)
N1 P1 Ag1 P3 135.13(17)
C1 P1 Ag1 P3 21.3(3)
C7 P1 Ag1 P3 -115.0(3)
N1 P1 Ag1 P4 -129.99(17)
C1 P1 Ag1 P4 116.2(3)
C7 P1 Ag1 P4 -20.1(3)
